data_4318727
loop_
_publ_author_name
'Christophe Lescop'
'Dominique Luneau'
'Paul Rey'
'Guillaume Bussi\`ere'
'Christian Reber'

_publ_contact_author
;
       Dominique LUNEAU
       Laboratoire de Chimie Inorganique et Biologique (UMR 5046)
       DRFMC
       CEA-Grenoble
       38054 Grenoble, France
;
_publ_contact_author_email luneau@drfmc.ceng.cea.fr
_publ_contact_author_fax '33 438 785 090'
_publ_contact_author_phone '33 438 784 462'
_publ_section_title
;
 Synthesis, Structures, and Magnetic and Optical Properties of a Series of
 Europium(III) and Gadolinium(III) Complexes with Chelating Nitronyl and
 Imino Nitroxide Free Radicals
;
_journal_name_full 'Inorganic Chemistry'
_journal_page_first 5566
_journal_page_last 5574
_journal_paper_doi 10.1021/ic0257928
_journal_volume 41
_journal_year 2002
_chemical_formula_sum 'C29 H20 Eu F18 N4 O8'
_chemical_formula_weight 1046.45
_chemical_name_systematic
;
  ?
;
_space_group_IT_number 61
_symmetry_cell_setting orthorhombic
_symmetry_space_group_name_Hall '-P 2ac 2ab'
_symmetry_space_group_name_H-M 'P b c a'
_atom_sites_solution_hydrogens geom
_atom_sites_solution_primary direct
_atom_sites_solution_secondary difmap
_audit_creation_method SHELXL-97
_cell_angle_alpha 90.00
_cell_angle_beta 90.00
_cell_angle_gamma 90.00
_cell_formula_units_Z 8
_cell_length_a 20.8076(8)
_cell_length_b 16.8121(7)
_cell_length_c 23.3231(9)
_cell_measurement_temperature 298(2)
_cell_volume 8158.9(6)
_computing_cell_refinement 'Bruker SMART'
_computing_data_collection 'Bruker SMART'
_computing_data_reduction 'Bruker SHELXTL'
_computing_molecular_graphics 'Bruker SHELXTL'
_computing_publication_material 'Bruker SHELXTL'
_computing_structure_refinement 'SHELXL-97 (Sheldrick, 1997)'
_computing_structure_solution 'SHELXS-97 (Sheldrick, 1990)'
_diffrn_ambient_temperature 298(2)
_diffrn_measured_fraction_theta_full 0.941
_diffrn_measured_fraction_theta_max 0.941
_diffrn_measurement_device_type 'CCD area detector'
_diffrn_measurement_method 'phi and omega scans'
_diffrn_radiation_monochromator graphite
_diffrn_radiation_source 'fine-focus sealed tube'
_diffrn_radiation_type MoK\a
_diffrn_radiation_wavelength 0.71073
_diffrn_reflns_av_R_equivalents 0.0806
_diffrn_reflns_av_sigmaI/netI 0.0999
_diffrn_reflns_limit_h_max 25
_diffrn_reflns_limit_h_min -28
_diffrn_reflns_limit_k_max 22
_diffrn_reflns_limit_k_min -17
_diffrn_reflns_limit_l_max 31
_diffrn_reflns_limit_l_min -31
_diffrn_reflns_number 50737
_diffrn_reflns_theta_full 28.99
_diffrn_reflns_theta_max 28.99
_diffrn_reflns_theta_min 2.30
_exptl_absorpt_coefficient_mu 1.668
_exptl_absorpt_correction_type none
_exptl_crystal_density_diffrn 1.704
_exptl_crystal_density_method 'not measured'
_exptl_crystal_F_000 4088
_exptl_crystal_size_max 0.2
_exptl_crystal_size_mid 0.2
_exptl_crystal_size_min 0.5
_refine_diff_density_max 0.800
_refine_diff_density_min -0.417
_refine_diff_density_rms 0.078
_refine_ls_extinction_method none
_refine_ls_goodness_of_fit_ref 0.817
_refine_ls_hydrogen_treatment mixed
_refine_ls_matrix_type full
_refine_ls_number_parameters 541
_refine_ls_number_reflns 10201
_refine_ls_number_restraints 0
_refine_ls_restrained_S_all 0.817
_refine_ls_R_factor_all 0.1258
_refine_ls_R_factor_gt 0.0407
_refine_ls_shift/su_max 0.054
_refine_ls_shift/su_mean 0.004
_refine_ls_structure_factor_coef Fsqd
_refine_ls_weighting_details 'calc w=1/[\s^2^(Fo^2^)+(0.0563P)^2^+0.0000P] where P=(Fo^2^+2Fc^2^)/3'
_refine_ls_weighting_scheme calc
_refine_ls_wR_factor_gt 0.0934
_refine_ls_wR_factor_ref 0.1101
_reflns_number_gt 4308
_reflns_number_total 10201
_reflns_threshold_expression >2sigma(I)
_cod_data_source_file ic0257928_4.cif
_cod_data_source_block cl441_compound_2b
_cod_depositor_comments
;
The following automatic conversions were performed:

'_symmetry_cell_setting' value 'Orthorhombic' changed to
'orthorhombic' according to the built-in table from CIF Core
dictionary named 'cif_core.dic' version 2.4.1 from 2010-06-29.

Automatic conversion script
Id: cif_fix_values 1646 2011-03-28 12:23:43Z adriana 
;
_cod_database_code 4318727

loop_
_symmetry_equiv_pos_as_xyz
'x, y, z'
'-x+1/2, -y, z+1/2'
'-x, y+1/2, -z+1/2'
'x+1/2, -y+1/2, -z'
'-x, -y, -z'
'x-1/2, y, -z-1/2'
'x, -y-1/2, z-1/2'
'-x-1/2, y-1/2, z'

loop_
_atom_site_label
_atom_site_type_symbol
_atom_site_fract_x
_atom_site_fract_y
_atom_site_fract_z
_atom_site_U_iso_or_equiv
_atom_site_adp_type
_atom_site_occupancy
_atom_site_symmetry_multiplicity
_atom_site_calc_flag
_atom_site_refinement_flags
_atom_site_disorder_assembly
_atom_site_disorder_group
Eu Eu 0.153134(10) 0.600595(13) 0.101674(9) 0.05567(10) Uani 1 1 d . . .
O1 O 0.11245(14) 0.49513(17) 0.15762(12) 0.0649(8) Uani 1 1 d . . .
O2 O 0.2370(2) 0.2687(2) 0.16534(16) 0.1100(13) Uani 1 1 d . . .
N1 N 0.13985(18) 0.4312(2) 0.17550(15) 0.0599(10) Uani 1 1 d . . .
N2 N 0.1974(2) 0.3227(2) 0.17987(17) 0.0797(12) Uani 1 1 d . . .
N3 N 0.19361(17) 0.4669(2) 0.05959(15) 0.0596(9) Uani 1 1 d . . .
N4 N 0.24092(19) 0.3482(2) 0.06181(18) 0.0779(12) Uani 1 1 d . . .
H4A H 0.2541 0.3032 0.0748 0.093 Uiso 1 1 calc R . .
C1 C 0.1816(2) 0.3868(3) 0.1475(2) 0.0596(11) Uani 1 1 d . . .
C2 C 0.1282(3) 0.4019(3) 0.2354(2) 0.0744(14) Uani 1 1 d . . .
C3 C 0.1553(3) 0.3174(3) 0.2318(2) 0.0880(16) Uani 1 1 d . . .
C4 C 0.0567(3) 0.4093(3) 0.2482(2) 0.1074(19) Uani 1 1 d . . .
H4B H 0.0451 0.4645 0.2500 0.161 Uiso 1 1 calc R . .
H4C H 0.0474 0.3844 0.2843 0.161 Uiso 1 1 calc R . .
H4D H 0.0325 0.3837 0.2184 0.161 Uiso 1 1 calc R . .
C5 C 0.1657(3) 0.4587(4) 0.2734(2) 0.120(2) Uani 1 1 d . . .
H5A H 0.1450 0.5098 0.2736 0.180 Uiso 1 1 calc R . .
H5B H 0.2087 0.4642 0.2590 0.180 Uiso 1 1 calc R . .
H5C H 0.1672 0.4381 0.3118 0.180 Uiso 1 1 calc R . .
C6 C 0.1032(3) 0.2543(3) 0.2162(3) 0.126(2) Uani 1 1 d . . .
H6A H 0.1227 0.2026 0.2141 0.188 Uiso 1 1 calc R . .
H6B H 0.0844 0.2674 0.1798 0.188 Uiso 1 1 calc R . .
H6C H 0.0704 0.2540 0.2452 0.188 Uiso 1 1 calc R . .
C7 C 0.1945(3) 0.2875(4) 0.2819(2) 0.139(3) Uani 1 1 d . . .
H7A H 0.2266 0.3262 0.2917 0.209 Uiso 1 1 calc R . .
H7B H 0.2151 0.2384 0.2717 0.209 Uiso 1 1 calc R . .
H7C H 0.1668 0.2788 0.3143 0.209 Uiso 1 1 calc R . .
C8 C 0.2053(2) 0.4023(3) 0.09025(19) 0.0607(12) Uani 1 1 d . . .
C9 C 0.2224(2) 0.4528(3) 0.00731(19) 0.0688(13) Uani 1 1 d . . .
C10 C 0.2253(3) 0.4991(3) -0.0411(2) 0.0917(16) Uani 1 1 d . . .
H10A H 0.2063 0.5492 -0.0421 0.110 Uiso 1 1 calc R . .
C11 C 0.2569(3) 0.4695(5) -0.0876(2) 0.116(2) Uani 1 1 d . . .
H11A H 0.2582 0.4988 -0.1214 0.139 Uiso 1 1 calc R . .
C12 C 0.2875(4) 0.3948(5) -0.0849(3) 0.133(3) Uani 1 1 d . . .
H12A H 0.3100 0.3775 -0.1170 0.160 Uiso 1 1 calc R . .
C13 C 0.2859(3) 0.3464(4) -0.0381(3) 0.114(2) Uani 1 1 d . . .
H13A H 0.3055 0.2966 -0.0371 0.137 Uiso 1 1 calc R . .
C14 C 0.2521(2) 0.3784(3) 0.0084(2) 0.0772(14) Uani 1 1 d . . .
O1H O 0.10552(17) 0.60010(18) 0.01048(13) 0.0758(9) Uani 1 1 d . . .
O2H O 0.03933(16) 0.61383(17) 0.11318(12) 0.0705(8) Uani 1 1 d . . .
O3H O 0.13293(16) 0.73842(18) 0.08472(13) 0.0683(9) Uani 1 1 d . . .
O4H O 0.14141(14) 0.66307(18) 0.19206(13) 0.0676(8) Uani 1 1 d . . .
O5H O 0.24389(15) 0.56082(18) 0.15864(13) 0.0683(8) Uani 1 1 d . . .
O6H O 0.24819(17) 0.64516(18) 0.05498(14) 0.0767(9) Uani 1 1 d . . .
C1H C 0.0501(6) 0.6271(7) -0.0733(3) 0.151(4) Uani 1 1 d . . .
C2H C 0.0507(3) 0.6171(3) -0.0086(2) 0.0823(15) Uani 1 1 d . . .
C3H C -0.0044(3) 0.6301(3) 0.0217(3) 0.0965(18) Uani 1 1 d . . .
H3HA H -0.0420 0.6417 0.0018 0.116 Uiso 1 1 calc R . .
C4H C -0.0064(3) 0.6267(3) 0.0805(2) 0.0746(14) Uani 1 1 d . . .
C5H C -0.0687(3) 0.6443(5) 0.1121(4) 0.114(2) Uani 1 1 d . . .
C6H C 0.0712(4) 0.8546(4) 0.0785(3) 0.106(2) Uani 1 1 d . . .
C7H C 0.1004(2) 0.7871(3) 0.1139(2) 0.0733(14) Uani 1 1 d . . .
C8H C 0.0890(2) 0.7848(3) 0.1722(2) 0.0792(14) Uani 1 1 d . . .
H8HA H 0.0646 0.8251 0.1889 0.095 Uiso 1 1 calc R . .
C9H C 0.1127(2) 0.7243(3) 0.2067(2) 0.0702(13) Uani 1 1 d . . .
C10H C 0.1054(5) 0.7332(6) 0.2708(3) 0.128(3) Uani 1 1 d . . .
C11H C 0.3393(3) 0.5215(4) 0.2000(4) 0.1021(19) Uani 1 1 d . . .
C12H C 0.3028(3) 0.5602(3) 0.1515(2) 0.0705(13) Uani 1 1 d . . .
C13H C 0.3363(3) 0.5900(3) 0.1045(3) 0.093(2) Uani 1 1 d . . .
H13C H 0.3805 0.5823 0.1026 0.111 Uiso 1 1 calc R . .
C14H C 0.3061(3) 0.6304(3) 0.0606(3) 0.0835(16) Uani 1 1 d . . .
C15H C 0.3501(4) 0.6610(6) 0.0125(5) 0.136(3) Uani 1 1 d . . .
F1 F 0.0663(5) 0.5711(5) -0.1002(2) 0.276(5) Uani 1 1 d . . .
F2 F 0.0825(6) 0.6843(6) -0.0893(2) 0.326(7) Uani 1 1 d . . .
F3 F -0.0048(4) 0.6411(6) -0.0947(2) 0.264(4) Uani 1 1 d . . .
F4 F -0.0691(2) 0.7203(4) 0.1262(3) 0.212(3) Uani 1 1 d . . .
F5 F -0.1190(2) 0.6421(3) 0.0798(2) 0.195(2) Uani 1 1 d . . .
F6 F -0.0785(2) 0.6081(4) 0.1560(2) 0.213(3) Uani 1 1 d . . .
F7 F 0.0493(3) 0.8326(2) 0.0308(2) 0.182(2) Uani 1 1 d . . .
F8 F 0.1138(2) 0.9099(2) 0.0687(2) 0.1606(18) Uani 1 1 d . . .
F9 F 0.0253(2) 0.8923(3) 0.10522(19) 0.170(2) Uani 1 1 d . . .
F10 F 0.0625(4) 0.6859(5) 0.2896(2) 0.264(4) Uani 1 1 d . . .
F11 F 0.0817(4) 0.7966(4) 0.28734(18) 0.266(4) Uani 1 1 d . . .
F12 F 0.1501(2) 0.7160(4) 0.30035(16) 0.206(3) Uani 1 1 d . . .
F13 F 0.32476(17) 0.4442(2) 0.20341(18) 0.1380(14) Uani 1 1 d . . .
F14 F 0.32533(18) 0.5530(2) 0.25000(18) 0.1337(14) Uani 1 1 d . . .
F15 F 0.40306(18) 0.5253(3) 0.19431(19) 0.1620(16) Uani 1 1 d . . .
F16 F 0.3944(3) 0.6166(3) -0.0016(3) 0.248(4) Uani 1 1 d . . .
F17 F 0.3772(3) 0.7281(4) 0.0290(3) 0.229(3) Uani 1 1 d . . .
F18 F 0.3186(3) 0.6840(4) -0.0323(2) 0.206(3) Uani 1 1 d . . .

loop_
_atom_site_aniso_label
_atom_site_aniso_U_11
_atom_site_aniso_U_22
_atom_site_aniso_U_33
_atom_site_aniso_U_23
_atom_site_aniso_U_13
_atom_site_aniso_U_12
Eu 0.05442(15) 0.05968(15) 0.05291(14) 0.00202(11) 0.00641(11) 0.00077(12)
O1 0.064(2) 0.062(2) 0.069(2) 0.0041(16) 0.0165(16) 0.0007(17)
O2 0.111(3) 0.090(3) 0.129(3) 0.024(2) 0.015(3) 0.034(2)
N1 0.059(3) 0.065(2) 0.056(2) 0.002(2) 0.0057(19) -0.010(2)
N2 0.086(3) 0.074(3) 0.079(3) 0.019(2) 0.004(3) 0.007(3)
N3 0.059(2) 0.060(2) 0.059(2) -0.0005(19) 0.0113(19) -0.0008(19)
N4 0.081(3) 0.064(3) 0.089(3) -0.003(2) 0.019(3) 0.013(2)
C1 0.061(3) 0.059(3) 0.060(3) 0.000(2) 0.005(2) -0.004(2)
C2 0.075(3) 0.092(4) 0.056(3) 0.012(3) 0.004(3) -0.015(3)
C3 0.080(4) 0.093(4) 0.091(4) 0.038(3) 0.004(3) -0.006(3)
C4 0.103(5) 0.129(5) 0.090(4) 0.026(4) 0.037(4) -0.012(4)
C5 0.156(6) 0.144(6) 0.061(3) -0.013(4) -0.011(4) -0.044(5)
C6 0.125(6) 0.101(4) 0.151(6) 0.031(4) 0.019(5) -0.028(4)
C7 0.108(5) 0.203(7) 0.106(5) 0.071(5) -0.006(4) 0.030(5)
C8 0.058(3) 0.057(3) 0.067(3) -0.010(3) 0.007(2) -0.003(2)
C9 0.076(3) 0.073(3) 0.058(3) -0.013(3) 0.017(3) -0.009(3)
C10 0.105(4) 0.106(4) 0.064(3) -0.002(3) 0.030(3) 0.001(3)
C11 0.123(6) 0.139(6) 0.084(4) -0.003(4) 0.044(4) -0.006(5)
C12 0.129(7) 0.161(8) 0.109(6) -0.037(5) 0.057(5) -0.001(6)
C13 0.125(6) 0.112(5) 0.105(5) -0.029(4) 0.046(4) 0.001(4)
C14 0.069(3) 0.087(4) 0.075(4) -0.013(3) 0.021(3) 0.005(3)
O1H 0.080(2) 0.089(2) 0.0575(19) -0.0024(17) 0.0012(18) 0.013(2)
O2H 0.057(2) 0.094(2) 0.0613(19) 0.0047(16) 0.0016(16) 0.0039(18)
O3H 0.075(2) 0.058(2) 0.072(2) 0.0049(16) 0.0058(17) 0.0079(17)
O4H 0.066(2) 0.074(2) 0.0629(19) -0.0070(17) -0.0060(16) 0.0151(17)
O5H 0.050(2) 0.073(2) 0.081(2) 0.0010(17) 0.0020(17) 0.0012(16)
O6H 0.063(2) 0.074(2) 0.092(2) 0.0133(18) 0.020(2) -0.0012(18)
C1H 0.201(10) 0.189(9) 0.063(5) -0.002(6) -0.041(6) 0.061(8)
C2H 0.108(5) 0.081(4) 0.059(3) -0.005(3) -0.010(3) 0.006(4)
C3H 0.089(5) 0.117(5) 0.084(4) 0.003(3) -0.023(4) 0.024(4)
C4H 0.053(3) 0.087(4) 0.083(4) 0.004(3) -0.008(3) 0.002(3)
C5H 0.051(4) 0.141(6) 0.150(7) -0.026(6) 0.008(4) 0.013(4)
C6H 0.129(6) 0.085(5) 0.103(5) 0.010(4) -0.015(5) 0.029(5)
C7H 0.072(4) 0.062(3) 0.085(4) -0.002(3) -0.012(3) 0.003(3)
C8H 0.069(4) 0.080(4) 0.088(4) -0.014(3) 0.000(3) 0.018(3)
C9H 0.052(3) 0.090(4) 0.069(3) -0.010(3) -0.008(3) 0.005(3)
C10H 0.173(8) 0.159(7) 0.053(4) -0.010(4) 0.028(5) 0.059(6)
C11H 0.063(5) 0.095(5) 0.148(6) 0.012(5) -0.019(4) 0.004(4)
C12H 0.060(4) 0.058(3) 0.094(4) -0.002(3) -0.005(3) 0.002(3)
C13H 0.052(4) 0.081(4) 0.145(6) 0.009(4) 0.019(4) 0.008(3)
C14H 0.068(4) 0.070(3) 0.113(5) 0.011(3) 0.030(4) -0.001(3)
C15H 0.090(6) 0.141(7) 0.178(8) 0.054(6) 0.065(6) -0.009(5)
F1 0.458(13) 0.300(8) 0.071(3) -0.044(4) -0.016(4) 0.146(9)
F2 0.536(17) 0.363(11) 0.079(3) 0.097(5) -0.065(5) -0.203(11)
F3 0.229(7) 0.483(12) 0.080(3) 0.010(4) -0.053(4) 0.112(8)
F4 0.125(4) 0.217(5) 0.294(7) -0.094(5) 0.065(4) 0.031(4)
F5 0.059(3) 0.329(7) 0.196(4) -0.023(5) -0.015(3) 0.008(3)
F6 0.121(4) 0.330(8) 0.189(5) 0.138(5) 0.089(4) 0.082(4)
F7 0.269(6) 0.125(3) 0.153(4) 0.001(3) -0.107(4) 0.063(3)
F8 0.153(4) 0.102(3) 0.227(5) 0.069(3) 0.014(4) 0.007(3)
F9 0.173(5) 0.163(4) 0.173(4) 0.045(3) 0.029(3) 0.111(3)
F10 0.277(8) 0.426(12) 0.089(3) -0.021(5) 0.076(4) -0.119(8)
F11 0.458(11) 0.265(6) 0.074(3) -0.046(4) -0.016(4) 0.209(8)
F12 0.148(4) 0.407(8) 0.062(2) -0.010(4) -0.031(3) 0.102(5)
F13 0.126(3) 0.102(3) 0.186(4) 0.036(3) -0.035(3) 0.013(2)
F14 0.132(3) 0.149(3) 0.120(3) -0.005(3) -0.045(3) 0.009(3)
F15 0.069(3) 0.206(4) 0.211(4) 0.036(4) -0.031(3) 0.016(2)
F16 0.198(5) 0.245(6) 0.301(8) 0.108(5) 0.191(6) 0.088(5)
F17 0.208(6) 0.210(5) 0.270(7) 0.036(5) 0.088(5) -0.116(5)
F18 0.145(4) 0.298(7) 0.175(5) 0.115(5) 0.061(4) -0.029(5)

loop_
_atom_type_symbol
_atom_type_description
_atom_type_scat_dispersion_real
_atom_type_scat_dispersion_imag
_atom_type_scat_source
C C 0.0033 0.0016 'International Tables Vol C Tables 4.2.6.8 and 6.1.1.4'
H H 0.0000 0.0000 'International Tables Vol C Tables 4.2.6.8 and 6.1.1.4'
N N 0.0061 0.0033 'International Tables Vol C Tables 4.2.6.8 and 6.1.1.4'
O O 0.0106 0.0060 'International Tables Vol C Tables 4.2.6.8 and 6.1.1.4'
F F 0.0171 0.0103 'International Tables Vol C Tables 4.2.6.8 and 6.1.1.4'
Eu Eu -0.1578 3.6682 'International Tables Vol C Tables 4.2.6.8 and 6.1.1.4'

loop_
_geom_angle_atom_site_label_1
_geom_angle_atom_site_label_2
_geom_angle_atom_site_label_3
_geom_angle
_geom_angle_site_symmetry_1
_geom_angle_site_symmetry_3
_geom_angle_publ_flag
O1H Eu O1 110.32(11) . . ?
O1H Eu O4H 139.92(11) . . ?
O1 Eu O4H 78.69(10) . . ?
O1H Eu O6H 86.40(12) . . ?
O1 Eu O6H 142.03(11) . . ?
O4H Eu O6H 110.70(11) . . ?
O1H Eu O3H 77.23(10) . . ?
O1 Eu O3H 139.28(10) . . ?
O4H Eu O3H 72.47(10) . . ?
O6H Eu O3H 76.41(11) . . ?
O1H Eu O2H 71.59(11) . . ?
O1 Eu O2H 69.68(10) . . ?
O4H Eu O2H 75.94(10) . . ?
O6H Eu O2H 147.63(11) . . ?
O3H Eu O2H 75.77(11) . . ?
O1H Eu O5H 146.28(11) . . ?
O1 Eu O5H 76.53(10) . . ?
O4H Eu O5H 73.28(10) . . ?
O6H Eu O5H 71.79(11) . . ?
O3H Eu O5H 119.98(11) . . ?
O2H Eu O5H 137.82(10) . . ?
O1H Eu N3 77.93(11) . . ?
O1 Eu N3 71.00(10) . . ?
O4H Eu N3 139.02(11) . . ?
O6H Eu N3 80.19(11) . . ?
O3H Eu N3 146.67(11) . . ?
O2H Eu N3 116.38(10) . . ?
O5H Eu N3 73.32(11) . . ?
N1 O1 Eu 130.4(2) . . ?
O1 N1 C1 127.2(4) . . ?
O1 N1 C2 120.3(4) . . ?
C1 N1 C2 112.4(4) . . ?
O2 N2 C1 125.2(4) . . ?
O2 N2 C3 123.5(4) . . ?
C1 N2 C3 110.9(4) . . ?
C8 N3 C9 104.9(4) . . ?
C8 N3 Eu 124.5(3) . . ?
C9 N3 Eu 128.7(3) . . ?
C8 N4 C14 106.9(4) . . ?
N1 C1 N2 109.5(4) . . ?
N1 C1 C8 125.4(4) . . ?
N2 C1 C8 125.0(4) . . ?
N1 C2 C5 104.7(4) . . ?
N1 C2 C4 108.3(4) . . ?
C5 C2 C4 109.6(5) . . ?
N1 C2 C3 101.2(4) . . ?
C5 C2 C3 115.2(5) . . ?
C4 C2 C3 116.5(4) . . ?
N2 C3 C7 109.3(4) . . ?
N2 C3 C2 101.8(4) . . ?
C7 C3 C2 117.7(5) . . ?
N2 C3 C6 105.0(5) . . ?
C7 C3 C6 109.2(5) . . ?
C2 C3 C6 112.8(5) . . ?
N3 C8 N4 112.9(4) . . ?
N3 C8 C1 125.7(4) . . ?
N4 C8 C1 121.3(4) . . ?
C10 C9 N3 130.5(5) . . ?
C10 C9 C14 120.2(5) . . ?
N3 C9 C14 109.3(4) . . ?
C11 C10 C9 118.0(5) . . ?
C10 C11 C12 120.6(6) . . ?
C13 C12 C11 123.8(6) . . ?
C12 C13 C14 113.7(6) . . ?
N4 C14 C9 105.9(4) . . ?
N4 C14 C13 130.4(5) . . ?
C9 C14 C13 123.6(5) . . ?
C2H O1H Eu 134.6(3) . . ?
C4H O2H Eu 135.1(3) . . ?
C7H O3H Eu 129.4(3) . . ?
C9H O4H Eu 131.6(3) . . ?
C12H O5H Eu 134.9(3) . . ?
C14H O6H Eu 134.3(3) . . ?
F1 C1H F2 107.9(12) . . ?
F1 C1H F3 101.4(10) . . ?
F2 C1H F3 103.2(9) . . ?
F1 C1H C2H 115.9(9) . . ?
F2 C1H C2H 112.4(9) . . ?
F3 C1H C2H 114.8(10) . . ?
O1H C2H C3H 128.0(5) . . ?
O1H C2H C1H 112.6(7) . . ?
C3H C2H C1H 119.4(7) . . ?
C2H C3H C4H 122.5(5) . . ?
O2H C4H C3H 126.7(5) . . ?
O2H C4H C5H 113.0(5) . . ?
C3H C4H C5H 120.1(6) . . ?
F6 C5H F5 110.0(7) . . ?
F6 C5H F4 106.0(8) . . ?
F5 C5H F4 99.7(7) . . ?
F6 C5H C4H 117.2(7) . . ?
F5 C5H C4H 113.8(7) . . ?
F4 C5H C4H 108.3(6) . . ?
F7 C6H F8 107.5(7) . . ?
F7 C6H F9 107.5(7) . . ?
F8 C6H F9 103.6(6) . . ?
F7 C6H C7H 113.8(6) . . ?
F8 C6H C7H 110.7(6) . . ?
F9 C6H C7H 113.1(6) . . ?
O3H C7H C8H 127.2(5) . . ?
O3H C7H C6H 113.8(5) . . ?
C8H C7H C6H 119.0(5) . . ?
C7H C8H C9H 122.0(5) . . ?
O4H C9H C8H 128.4(5) . . ?
O4H C9H C10H 113.8(5) . . ?
C8H C9H C10H 117.8(5) . . ?
F12 C10H F11 109.8(9) . . ?
F12 C10H F10 101.3(8) . . ?
F11 C10H F10 98.7(8) . . ?
F12 C10H C9H 118.0(7) . . ?
F11 C10H C9H 115.8(7) . . ?
F10 C10H C9H 110.5(8) . . ?
F14 C11H F15 106.8(6) . . ?
F14 C11H F13 106.9(6) . . ?
F15 C11H F13 106.1(5) . . ?
F14 C11H C12H 112.3(5) . . ?
F15 C11H C12H 113.8(6) . . ?
F13 C11H C12H 110.4(6) . . ?
O5H C12H C13H 126.9(5) . . ?
O5H C12H C11H 113.6(5) . . ?
C13H C12H C11H 119.5(5) . . ?
C14H C13H C12H 122.2(5) . . ?
O6H C14H C13H 128.4(5) . . ?
O6H C14H C15H 115.8(7) . . ?
C13H C14H C15H 115.8(6) . . ?
F16 C15H F18 110.2(10) . . ?
F16 C15H F17 106.1(8) . . ?
F18 C15H F17 101.4(7) . . ?
F16 C15H C14H 115.9(7) . . ?
F18 C15H C14H 112.9(7) . . ?
F17 C15H C14H 109.1(8) . . ?

loop_
_geom_bond_atom_site_label_1
_geom_bond_atom_site_label_2
_geom_bond_distance
_geom_bond_site_symmetry_2
_geom_bond_publ_flag
Eu O1H 2.346(3) . ?
Eu O1 2.359(3) . ?
Eu O4H 2.368(3) . ?
Eu O6H 2.379(3) . ?
Eu O3H 2.388(3) . ?
Eu O2H 2.394(3) . ?
Eu O5H 2.404(3) . ?
Eu N3 2.593(3) . ?
O1 N1 1.287(4) . ?
O2 N2 1.272(5) . ?
N1 C1 1.317(5) . ?
N1 C2 1.501(5) . ?
N2 C1 1.356(5) . ?
N2 C3 1.496(6) . ?
N3 C8 1.323(5) . ?
N3 C9 1.379(5) . ?
N4 C8 1.348(5) . ?
N4 C14 1.366(6) . ?
C1 C8 1.448(6) . ?
C2 C5 1.520(7) . ?
C2 C4 1.523(7) . ?
C2 C3 1.531(7) . ?
C3 C7 1.512(7) . ?
C3 C6 1.559(7) . ?
C9 C10 1.372(6) . ?
C9 C14 1.396(6) . ?
C10 C11 1.363(7) . ?
C11 C12 1.409(9) . ?
C12 C13 1.363(9) . ?
C13 C14 1.400(7) . ?
O1H C2H 1.257(6) . ?
O2H C4H 1.238(6) . ?
O3H C7H 1.262(5) . ?
O4H C9H 1.239(5) . ?
O5H C12H 1.237(5) . ?
O6H C14H 1.237(6) . ?
C1H F1 1.180(10) . ?
C1H F2 1.232(13) . ?
C1H F3 1.269(11) . ?
C1H C2H 1.519(9) . ?
C2H C3H 1.364(7) . ?
C3H C4H 1.373(7) . ?
C4H C5H 1.519(8) . ?
C5H F6 1.207(8) . ?
C5H F5 1.290(7) . ?
C5H F4 1.318(8) . ?
C6H F7 1.258(7) . ?
C6H F8 1.304(8) . ?
C6H F9 1.305(7) . ?
C6H C7H 1.528(8) . ?
C7H C8H 1.381(6) . ?
C8H C9H 1.388(6) . ?
C9H C10H 1.508(8) . ?
C10H F12 1.194(8) . ?
C10H F11 1.236(8) . ?
C10H F10 1.274(10) . ?
C11H F14 1.313(7) . ?
C11H F15 1.335(6) . ?
C11H F13 1.337(6) . ?
C11H C12H 1.512(8) . ?
C12H C13H 1.392(7) . ?
C13H C14H 1.380(7) . ?
C14H C15H 1.537(8) . ?
C15H F16 1.231(8) . ?
C15H F18 1.292(10) . ?
C15H F17 1.319(10) . ?
